data_7121135
loop_
_publ_author_name
'Ishiwata, Takumi'
'Michibata, Ayano'
'Kokado, Kenta'
'Ferlay, Sylvie'
'Hosseini, Mir Wais'
'Sada, Kazuki'

_publ_section_title
;
 Box-like gel capsules from heterostructures based on a core-shell MOF as
 a template of crystal crosslinking.
;
_journal_issue 12
_journal_name_full 'Chemical communications (Cambridge, England)'
_journal_page_first 1437
_journal_page_last 1440
_journal_paper_doi 10.1039/c7cc07158b
_journal_volume 54
_journal_year 2018
_chemical_formula_sum 'C48 H30 N18 O13 Zn4'
_chemical_formula_weight 1328.38
_chemical_name_common Zn4O(Azbpdc)3
_space_group_IT_number 2
_space_group_name_Hall '-P 1'
_space_group_name_H-M_alt 'P -1'
_symmetry_cell_setting tricrinic
_symmetry_space_group_name_Hall '-P 1'
_symmetry_space_group_name_H-M 'P -1'
_atom_sites_solution_hydrogens geom
_atom_sites_solution_primary direct
_atom_sites_solution_secondary difmap
_audit_creation_method SHELXL-97
_audit_update_record
;
2017-12-19 deposited with the CCDC.
2018-01-11 downloaded from the CCDC.
;
_cell_angle_alpha 59.829(5)
_cell_angle_beta 89.966(7)
_cell_angle_gamma 60.346(4)
_cell_formula_units_Z 4
_cell_length_a 24.187(3)
_cell_length_b 24.1807(13)
_cell_length_c 24.292(2)
_cell_measurement_temperature 273(2)
_cell_volume 10075(2)
_computing_structure_refinement 'SHELXL-97 (Sheldrick, 1997)'
_computing_structure_solution 'SHELXS-97 (Sheldrick, 1990)'
_diffrn_ambient_temperature 273(2)
_diffrn_measured_fraction_theta_full 0.909
_diffrn_measured_fraction_theta_max 0.909
_diffrn_radiation_monochromator graphite
_diffrn_radiation_source 'fine-focus sealed tube'
_diffrn_radiation_type MoK\a
_diffrn_radiation_wavelength 0.71075
_diffrn_reflns_av_R_equivalents 0.0237
_diffrn_reflns_av_sigmaI/netI 0.0509
_diffrn_reflns_limit_h_max 31
_diffrn_reflns_limit_h_min -27
_diffrn_reflns_limit_k_max 30
_diffrn_reflns_limit_k_min -31
_diffrn_reflns_limit_l_max 24
_diffrn_reflns_limit_l_min -31
_diffrn_reflns_number 73395
_diffrn_reflns_theta_full 27.49
_diffrn_reflns_theta_max 27.49
_diffrn_reflns_theta_min 3.08
_exptl_absorpt_coefficient_mu 0.984
_exptl_crystal_colour colourless
_exptl_crystal_density_diffrn 0.876
_exptl_crystal_density_method 'not measured'
_exptl_crystal_description prism
_exptl_crystal_F_000 2672
_exptl_crystal_size_max 0.50
_exptl_crystal_size_mid 0.30
_exptl_crystal_size_min 0.30
_refine_diff_density_max 1.178
_refine_diff_density_min -0.639
_refine_diff_density_rms 0.127
_refine_ls_extinction_method none
_refine_ls_goodness_of_fit_ref 1.076
_refine_ls_hydrogen_treatment mixed
_refine_ls_matrix_type full
_refine_ls_number_parameters 1175
_refine_ls_number_reflns 42100
_refine_ls_number_restraints 0
_refine_ls_restrained_S_all 1.076
_refine_ls_R_factor_all 0.1116
_refine_ls_R_factor_gt 0.0791
_refine_ls_shift/su_max 0.291
_refine_ls_shift/su_mean 0.012
_refine_ls_structure_factor_coef Fsqd
_refine_ls_weighting_details 'calc w=1/[\s^2^(Fo^2^)+(0.1382P)^2^+18.3323P] where P=(Fo^2^+2Fc^2^)/3'
_refine_ls_weighting_scheme calc
_refine_ls_wR_factor_gt 0.2364
_refine_ls_wR_factor_ref 0.2686
_reflns_number_gt 28883
_reflns_number_total 42100
_reflns_threshold_expression >2sigma(I)
_cod_data_source_file c7cc07158b2.cif
_cod_data_source_block Zn4O(Azbpdc)3
_cod_depositor_comments 'Adding full bibliography for 7121135.cif.'
_cod_original_cell_volume 10075.1(15)
_cod_original_sg_symbol_H-M p_-1
_cod_database_code 7121135

loop_
_symmetry_equiv_pos_as_xyz
'x, y, z'
'-x, -y, -z'

loop_
_atom_site_label
_atom_site_type_symbol
_atom_site_fract_x
_atom_site_fract_y
_atom_site_fract_z
_atom_site_U_iso_or_equiv
_atom_site_adp_type
_atom_site_occupancy
_atom_site_symmetry_multiplicity
_atom_site_calc_flag
_atom_site_refinement_flags
Zn1 Zn 0.71363(3) 0.42722(3) 0.28640(3) 0.03058(13) Uani 1 1 d .
Zn2 Zn 0.72020(3) 0.29087(3) 0.29225(3) 0.03338(13) Uani 1 1 d .
Zn3 Zn 0.58311(3) 0.42798(3) 0.27976(3) 0.03358(13) Uani 1 1 d .
Zn4 Zn 0.70768(3) 0.30336(3) 0.41690(3) 0.03333(13) Uani 1 1 d .
O1 O 0.68101(15) 0.36166(16) 0.31926(15) 0.0271(6) Uani 1 1 d .
O2 O 0.7670(2) 0.4085(2) 0.2310(2) 0.0539(10) Uani 1 1 d .
C1 C 0.7949(3) 0.3532(3) 0.2254(3) 0.0454(12) Uani 1 1 d .
O3 O 0.7859(2) 0.3001(3) 0.2489(2) 0.0608(12) Uani 1 1 d .
C2 C 0.8431(3) 0.3509(4) 0.1862(3) 0.0565(16) Uani 1 1 d .
C3 C 0.8508(4) 0.4114(4) 0.1544(4) 0.071(2) Uani 1 1 d .
H1 H 0.8266 0.4525 0.1586 0.085 Uiso 1 1 calc R
C4 C 0.8933(5) 0.4128(5) 0.1166(5) 0.083(3) Uani 1 1 d .
C5 C 0.9296(4) 0.3520(5) 0.1103(4) 0.078(2) Uani 1 1 d .
C6 C 0.9255(5) 0.2876(5) 0.1468(6) 0.109(4) Uani 1 1 d .
H2 H 0.9525 0.2442 0.1461 0.131 Uiso 1 1 calc R
C7 C 0.8814(5) 0.2881(5) 0.1836(5) 0.089(3) Uani 1 1 d .
H3 H 0.8780 0.2460 0.2064 0.107 Uiso 1 1 calc R
C8 C 0.9006(8) 0.4833(9) 0.0846(8) 0.164(6) Uiso 1 1 d .
H4 H 0.9345 0.4760 0.0626 0.196 Uiso 1 1 calc R
H5 H 0.9131 0.4883 0.1190 0.196 Uiso 1 1 calc R
N1 N 0.8238(13) 0.5623(14) 0.0282(12) 0.316(11) Uiso 1 1 d .
O4 O 0.6396(2) 0.5361(2) 0.2328(2) 0.0552(11) Uani 1 1 d .
C9 C 0.5790(3) 0.5693(3) 0.2053(3) 0.0471(13) Uani 1 1 d .
O5 O 0.5488(2) 0.5372(2) 0.2140(2) 0.0612(12) Uani 1 1 d .
C10 C 0.5375(3) 0.6572(3) 0.1566(3) 0.0555(16) Uani 1 1 d .
C11 C 0.5660(3) 0.6958(3) 0.1494(4) 0.068(2) Uani 1 1 d .
H6 H 0.6110 0.6675 0.1741 0.081 Uiso 1 1 calc R
C12 C 0.5293(4) 0.7769(4) 0.1059(5) 0.079(2) Uani 1 1 d .
C13 C 0.4625(4) 0.8189(3) 0.0704(4) 0.075(2) Uani 1 1 d .
C14 C 0.4345(4) 0.7789(4) 0.0749(5) 0.103(4) Uani 1 1 d .
H7 H 0.3904 0.8068 0.0480 0.124 Uiso 1 1 calc R
C15 C 0.4710(4) 0.6987(4) 0.1184(5) 0.090(3) Uani 1 1 d .
H8 H 0.4513 0.6729 0.1221 0.108 Uiso 1 1 calc R
C16 C 0.5690(8) 0.8163(9) 0.0963(8) 0.149(5) Uiso 1 1 d .
H9 H 0.5404 0.8720 0.0616 0.179 Uiso 1 1 calc R
H10 H 0.6088 0.7928 0.0849 0.179 Uiso 1 1 calc R
N2 N 0.5890(12) 0.7976(13) 0.1702(12) 0.303(10) Uiso 1 1 d .
O6 O 0.7688(2) 0.4069(3) 0.3606(2) 0.0548(10) Uani 1 1 d .
C17 C 0.7747(3) 0.3736(3) 0.4211(3) 0.0437(12) Uani 1 1 d .
O7 O 0.7512(2) 0.3346(3) 0.4514(2) 0.0624(12) Uani 1 1 d .
C18 C 0.8134(3) 0.3808(4) 0.4624(3) 0.0561(15) Uani 1 1 d .
C19 C 0.8448(4) 0.4172(4) 0.4337(3) 0.068(2) Uani 1 1 d .
H11 H 0.8402 0.4386 0.3883 0.082 Uiso 1 1 calc R
C20 C 0.8834(5) 0.4229(5) 0.4703(4) 0.082(2) Uani 1 1 d .
C21 C 0.8898(4) 0.3916(5) 0.5377(4) 0.079(2) Uani 1 1 d .
C22 C 0.8537(5) 0.3601(7) 0.5658(4) 0.105(3) Uani 1 1 d .
H12 H 0.8542 0.3438 0.6097 0.126 Uiso 1 1 calc R
C23 C 0.8165(5) 0.3529(6) 0.5288(4) 0.092(3) Uani 1 1 d .
H13 H 0.7943 0.3297 0.5486 0.110 Uiso 1 1 calc R
C24 C 0.9146(8) 0.4693(9) 0.4301(8) 0.165(6) Uiso 1 1 d .
H14 H 0.9343 0.4774 0.4578 0.198 Uiso 1 1 calc R
H15 H 0.8803 0.5196 0.3894 0.198 Uiso 1 1 calc R
N3 N 0.9746(13) 0.4124(14) 0.4111(12) 0.324(11) Uiso 1 1 d .
O8 O 0.6517(2) 0.3089(3) 0.2315(2) 0.0631(12) Uani 1 1 d .
C25 C 0.5892(3) 0.3529(3) 0.2135(3) 0.0493(14) Uani 1 1 d .
O9 O 0.5563(2) 0.3966(3) 0.2311(2) 0.0610(12) Uani 1 1 d .
C26 C 0.5488(3) 0.3518(4) 0.1672(3) 0.0601(17) Uani 1 1 d .
C27 C 0.5777(4) 0.3131(6) 0.1395(5) 0.095(3) Uani 1 1 d .
H16 H 0.6243 0.2855 0.1500 0.114 Uiso 1 1 calc R
C28 C 0.5423(5) 0.3120(6) 0.0966(5) 0.097(3) Uani 1 1 d .
C29 C 0.4737(4) 0.3514(5) 0.0815(4) 0.076(2) Uani 1 1 d .
C30 C 0.4441(5) 0.3887(7) 0.1101(6) 0.116(4) Uani 1 1 d .
H17 H 0.3978 0.4141 0.1013 0.139 Uiso 1 1 calc R
C31 C 0.4811(5) 0.3906(6) 0.1532(5) 0.101(3) Uani 1 1 d .
H18 H 0.4595 0.4179 0.1716 0.121 Uiso 1 1 calc R
C32 C 0.5826(10) 0.2639(11) 0.0666(9) 0.202(7) Uiso 1 1 d .
H53 H 0.5578 0.2493 0.0522 0.242 Uiso 1 1 calc R
H54 H 0.6271 0.2180 0.0980 0.242 Uiso 1 1 calc R
O10 O 0.7685(2) 0.1843(2) 0.3720(2) 0.0606(12) Uani 1 1 d .
C33 C 0.7863(3) 0.1558(3) 0.4338(3) 0.0501(14) Uani 1 1 d .
O11 O 0.7684(2) 0.1920(2) 0.4599(2) 0.0630(12) Uani 1 1 d .
C34 C 0.8328(3) 0.0675(3) 0.4811(3) 0.0599(17) Uani 1 1 d .
C35 C 0.8596(5) 0.0314(4) 0.5476(4) 0.090(3) Uani 1 1 d .
H19 H 0.8487 0.0612 0.5644 0.108 Uiso 1 1 calc R
C36 C 0.9031(5) -0.0495(4) 0.5917(4) 0.094(3) Uani 1 1 d .
C37 C 0.9182(4) -0.0936(4) 0.5671(4) 0.076(2) Uani 1 1 d .
C38 C 0.8899(6) -0.0563(5) 0.5007(5) 0.118(4) Uani 1 1 d .
H20 H 0.8989 -0.0860 0.4839 0.141 Uiso 1 1 calc R
C39 C 0.8478(5) 0.0243(4) 0.4561(4) 0.097(3) Uani 1 1 d .
H21 H 0.8303 0.0483 0.4103 0.117 Uiso 1 1 calc R
C40 C 0.9317(9) -0.0884(9) 0.6706(8) 0.174(6) Uiso 1 1 d .
H57 H 0.9470 -0.1425 0.6985 0.209 Uiso 1 1 calc R
H58 H 0.8988 -0.0597 0.6852 0.209 Uiso 1 1 calc R
O12 O 0.5402(2) 0.4205(3) 0.3482(2) 0.0613(12) Uani 1 1 d .
C41 C 0.5662(3) 0.3756(4) 0.4106(3) 0.0523(14) Uani 1 1 d .
O13 O 0.6282(2) 0.3251(3) 0.4438(2) 0.0615(12) Uani 1 1 d .
C42 C 0.5190(3) 0.3820(4) 0.4510(4) 0.0587(16) Uani 1 1 d .
C43 C 0.4522(4) 0.4391(6) 0.4215(5) 0.095(3) Uani 1 1 d .
H22 H 0.4352 0.4754 0.3750 0.114 Uiso 1 1 calc R
C44 C 0.4086(4) 0.4458(6) 0.4576(5) 0.096(3) Uani 1 1 d .
C45 C 0.4323(4) 0.3924(5) 0.5259(4) 0.075(2) Uani 1 1 d .
C46 C 0.4994(5) 0.3343(7) 0.5561(5) 0.119(4) Uani 1 1 d .
H23 H 0.5160 0.2974 0.6025 0.142 Uiso 1 1 calc R
C47 C 0.5439(5) 0.3285(6) 0.5192(5) 0.103(3) Uani 1 1 d .
H24 H 0.5896 0.2888 0.5409 0.124 Uiso 1 1 calc R
C48 C 0.3290(9) 0.5081(11) 0.4194(10) 0.200(7) Uiso 1 1 d .
H55 H 0.3155 0.5167 0.3767 0.240 Uiso 1 1 calc R
H56 H 0.3035 0.4932 0.4471 0.240 Uiso 1 1 calc R
Zn5 Zn 0.78638(3) 0.57277(3) 0.21364(3) 0.03075(13) Uani 1 1 d .
Zn6 Zn 0.79225(3) 0.69667(3) 0.22021(3) 0.03344(13) Uani 1 1 d .
Zn7 Zn 0.77974(3) 0.70917(3) 0.08309(3) 0.03322(13) Uani 1 1 d .
Zn8 Zn 0.91690(3) 0.57203(3) 0.20774(3) 0.03338(13) Uani 1 1 d .
O14 O 0.81911(15) 0.63836(16) 0.18082(15) 0.0274(6) Uani 1 1 d .
O15 O 0.7313(2) 0.5931(3) 0.2674(2) 0.0536(10) Uani 1 1 d .
C49 C 0.7254(3) 0.6260(3) 0.2952(3) 0.0446(12) Uani 1 1 d .
O16 O 0.7487(3) 0.6652(3) 0.2862(2) 0.0637(12) Uani 1 1 d .
C50 C 0.6864(3) 0.6192(4) 0.3434(3) 0.0539(14) Uani 1 1 d .
C51 C 0.6548(4) 0.5828(4) 0.3514(4) 0.068(2) Uani 1 1 d .
H25 H 0.6593 0.5613 0.3275 0.082 Uiso 1 1 calc R
C52 C 0.6170(5) 0.5768(5) 0.3933(5) 0.079(2) Uani 1 1 d .
C53 C 0.6111(4) 0.6076(5) 0.4304(4) 0.079(2) Uani 1 1 d .
C54 C 0.6465(5) 0.6399(7) 0.4257(5) 0.107(4) Uani 1 1 d .
H26 H 0.6458 0.6570 0.4527 0.128 Uiso 1 1 calc R
C55 C 0.6825(5) 0.6471(6) 0.3817(5) 0.093(3) Uani 1 1 d .
H27 H 0.7044 0.6709 0.3779 0.111 Uiso 1 1 calc R
C56 C 0.5874(8) 0.5289(9) 0.4006(8) 0.164(6) Uiso 1 1 d .
H51 H 0.5676 0.5212 0.4364 0.196 Uiso 1 1 calc R
H52 H 0.6228 0.4783 0.4114 0.196 Uiso 1 1 calc R
O17 O 0.7330(2) 0.5916(2) 0.1394(2) 0.0528(10) Uani 1 1 d .
C57 C 0.7049(3) 0.6466(3) 0.0788(3) 0.0441(12) Uani 1 1 d .
O18 O 0.7140(2) 0.7000(2) 0.0490(2) 0.0595(12) Uani 1 1 d .
C58 C 0.6567(3) 0.6487(4) 0.0376(3) 0.0557(15) Uani 1 1 d .
C59 C 0.6491(4) 0.5890(4) 0.0656(3) 0.069(2) Uani 1 1 d .
H30 H 0.6736 0.5477 0.1107 0.083 Uiso 1 1 calc R
C60 C 0.6068(5) 0.5873(5) 0.0299(4) 0.079(2) Uani 1 1 d .
C61 C 0.5704(4) 0.6486(5) -0.0378(4) 0.080(2) Uani 1 1 d .
C62 C 0.5746(5) 0.7123(5) -0.0655(4) 0.107(4) Uani 1 1 d .
H31 H 0.5477 0.7556 -0.1096 0.128 Uiso 1 1 calc R
C63 C 0.6179(5) 0.7119(5) -0.0287(4) 0.090(3) Uani 1 1 d .
H32 H 0.6212 0.7541 -0.0482 0.108 Uiso 1 1 calc R
C64 C 0.5974(7) 0.5185(8) 0.0679(7) 0.146(5) Uiso 1 1 d .
H33 H 0.5638 0.5259 0.0382 0.175 Uiso 1 1 calc R
H34 H 0.5846 0.5138 0.1071 0.175 Uiso 1 1 calc R
N5 N 0.6734(13) 0.4416(14) 0.0900(12) 0.320(11) Uiso 1 1 d .
O19 O 0.8604(2) 0.4640(2) 0.2688(2) 0.0533(10) Uani 1 1 d .
C65 C 0.9209(3) 0.4309(3) 0.2744(3) 0.0453(13) Uani 1 1 d .
O20 O 0.9511(2) 0.4627(2) 0.2512(2) 0.0611(12) Uani 1 1 d .
C66 C 0.9623(3) 0.3435(3) 0.3137(3) 0.0560(16) Uani 1 1 d .
C67 C 0.9336(3) 0.3041(3) 0.3448(4) 0.0652(19) Uani 1 1 d .
H35 H 0.8883 0.3324 0.3402 0.078 Uiso 1 1 calc R
C68 C 0.9705(4) 0.2234(4) 0.3828(4) 0.080(2) Uani 1 1 d .
C69 C 1.0377(4) 0.1813(3) 0.3892(4) 0.078(2) Uani 1 1 d .
C70 C 1.0659(4) 0.2209(4) 0.3531(5) 0.104(4) Uani 1 1 d .
H36 H 1.1098 0.1931 0.3536 0.125 Uiso 1 1 calc R
C71 C 1.0287(4) 0.3015(4) 0.3167(5) 0.089(3) Uani 1 1 d .
H37 H 1.0483 0.3274 0.2942 0.107 Uiso 1 1 calc R
C72 C 0.9300(8) 0.1857(9) 0.4113(8) 0.152(5) Uiso 1 1 d .
H38 H 0.9574 0.1306 0.4299 0.183 Uiso 1 1 calc R
H39 H 0.8892 0.2117 0.3764 0.183 Uiso 1 1 calc R
N6 N 0.9124(12) 0.1996(14) 0.4711(13) 0.321(11) Uiso 1 1 d .
O21 O 0.7313(2) 0.8081(2) 0.1516(2) 0.0635(13) Uani 1 1 d .
C73 C 0.7135(3) 0.8442(3) 0.0893(3) 0.0510(14) Uani 1 1 d .
O22 O 0.7309(2) 0.8158(2) 0.0562(2) 0.0617(12) Uani 1 1 d .
C74 C 0.6672(3) 0.9322(3) 0.0487(4) 0.0612(17) Uani 1 1 d .
C75 C 0.3608(5) 1.0304(4) -0.0775(4) 0.096(3) Uani 1 1 d .
H40 H 0.3509 1.0601 -0.1240 0.115 Uiso 1 1 calc R
C76 C 0.4030(5) 0.9511(4) -0.0423(4) 0.097(3) Uani 1 1 d .
C77 C 0.4184(4) 0.9068(4) 0.0261(5) 0.078(2) Uani 1 1 d .
C78 C 0.3899(6) 0.9437(5) 0.0552(5) 0.118(4) Uani 1 1 d .
H41 H 0.3988 0.9140 0.1015 0.142 Uiso 1 1 calc R
C79 C 0.6525(5) 0.9755(4) -0.0190(4) 0.101(3) Uani 1 1 d .
H42 H 0.6704 0.9517 -0.0409 0.122 Uiso 1 1 calc R
C80 C 0.4272(10) 0.9105(10) -0.0800(9) 0.192(7) Uiso 1 1 d .
H59 H 0.4387 0.8578 -0.0529 0.231 Uiso 1 1 calc R
H60 H 0.3936 0.9403 -0.1231 0.231 Uiso 1 1 calc R
O23 O 0.8721(2) 0.6752(3) 0.2686(2) 0.0614(12) Uani 1 1 d .
C81 C 0.9338(3) 0.6238(4) 0.2869(3) 0.0507(14) Uani 1 1 d .
O24 O 0.9596(2) 0.5799(3) 0.2684(2) 0.0633(12) Uani 1 1 d .
C82 C 0.9810(3) 0.6182(4) 0.3328(3) 0.0596(16) Uani 1 1 d .
C83 C 1.0473(4) 0.5619(6) 0.3600(5) 0.091(3) Uani 1 1 d .
H43 H 1.0642 0.5254 0.3499 0.109 Uiso 1 1 calc R
C84 C 0.9084(4) 0.4445(6) 0.5977(5) 0.098(3) Uani 1 1 d .
C85 C 0.9330(4) 0.3920(5) 0.5815(4) 0.076(2) Uani 1 1 d .
C86 C 0.9995(5) 0.3338(6) 0.6106(6) 0.113(4) Uani 1 1 d .
H44 H 1.0162 0.2957 0.6024 0.136 Uiso 1 1 calc R
C87 C 1.0438(5) 0.3288(6) 0.6526(5) 0.105(4) Uani 1 1 d .
H45 H 1.0897 0.2896 0.6701 0.126 Uiso 1 1 calc R
C88 C 0.8290(10) 0.5046(12) 0.5760(11) 0.222(9) Uiso 1 1 d .
H61 H 0.8038 0.4888 0.5642 0.266 Uiso 1 1 calc R
H62 H 0.8164 0.5127 0.6106 0.266 Uiso 1 1 calc R
O25 O 0.8481(2) 0.6915(3) 0.0406(2) 0.0640(12) Uani 1 1 d .
C89 C 0.9105(3) 0.6474(3) 0.0667(3) 0.0510(14) Uani 1 1 d .
O26 O 0.9435(2) 0.6033(3) 0.1280(2) 0.0612(11) Uani 1 1 d .
C90 C 0.9517(4) 0.6475(4) 0.0191(4) 0.0618(17) Uani 1 1 d .
C91 C 0.9213(4) 0.6873(6) -0.0481(4) 0.092(3) Uani 1 1 d .
H48 H 0.8748 0.7143 -0.0650 0.111 Uiso 1 1 calc R
C92 C 1.0418(5) 0.3116(6) 0.0915(4) 0.097(3) Uani 1 1 d .
C93 C 0.9731(4) 0.3521(5) 0.0665(4) 0.076(2) Uani 1 1 d .
C94 C 0.9449(5) 0.3888(7) 0.0013(5) 0.114(4) Uani 1 1 d .
H49 H 0.8987 0.4140 -0.0154 0.137 Uiso 1 1 calc R
C95 C 0.9810(4) 0.3916(6) -0.0439(5) 0.099(3) Uani 1 1 d .
H50 H 0.9592 0.4198 -0.0897 0.118 Uiso 1 1 calc R
N7 N 0.5310(14) 0.5789(15) 0.3296(13) 0.339(12) Uiso 1 1 d .
C96 C 1.0812(10) 0.2596(11) 0.1697(9) 0.200(7) Uiso 1 1 d .
H63 H 1.0554 0.2439 0.1966 0.240 Uiso 1 1 calc R
H64 H 1.1247 0.2134 0.1826 0.240 Uiso 1 1 calc R
N9 N 0.8214(15) 0.5735(18) 0.5167(17) 0.371(14) Uiso 1 1 d .
N11 N 1.076(2) 0.408(3) 0.121(2) 0.54(2) Uiso 1 1 d .
N8 N 0.5859(16) 0.3382(18) -0.0029(16) 0.402(15) Uiso 1 1 d .
N12 N 0.867(2) 0.611(2) 0.465(2) 0.51(2) Uiso 1 1 d .
N10 N 1.0889(15) 0.314(2) 0.1779(16) 0.383(15) Uiso 1 1 d .
N15 N 0.4883(15) 0.9113(15) -0.0886(13) 0.335(12) Uiso 1 1 d .
N13 N 0.371(2) 0.607(2) 0.423(2) 0.51(2) Uiso 1 1 d .
N17 N 1.0005(14) -0.0784(15) 0.6696(13) 0.353(13) Uiso 1 1 d .
N16 N 0.530(2) 0.950(2) -0.086(2) 0.51(2) Uiso 1 1 d .
N14 N 0.3230(15) 0.5751(18) 0.4102(14) 0.367(14) Uiso 1 1 d .

loop_
_atom_site_aniso_label
_atom_site_aniso_U_11
_atom_site_aniso_U_22
_atom_site_aniso_U_33
_atom_site_aniso_U_23
_atom_site_aniso_U_13
_atom_site_aniso_U_12
Zn1 0.0306(3) 0.0306(3) 0.0308(3) -0.0176(2) 0.0100(2) -0.0179(2)
Zn2 0.0351(3) 0.0328(3) 0.0351(3) -0.0214(2) 0.0119(2) -0.0193(2)
Zn3 0.0297(3) 0.0343(3) 0.0351(3) -0.0197(2) 0.0095(2) -0.0177(2)
Zn4 0.0353(3) 0.0336(3) 0.0293(3) -0.0169(2) 0.0102(2) -0.0200(2)
O1 0.0274(14) 0.0270(14) 0.0259(14) -0.0142(12) 0.0083(12) -0.0162(12)
O2 0.068(3) 0.059(2) 0.063(3) -0.042(2) 0.046(2) -0.046(2)
C1 0.048(3) 0.050(3) 0.040(3) -0.026(2) 0.024(2) -0.029(3)
O3 0.073(3) 0.066(3) 0.075(3) -0.051(2) 0.054(3) -0.048(2)
C2 0.060(4) 0.064(4) 0.061(4) -0.043(3) 0.042(3) -0.038(3)
C3 0.097(6) 0.079(5) 0.088(5) -0.065(4) 0.069(5) -0.063(4)
C4 0.118(7) 0.094(5) 0.101(6) -0.074(5) 0.089(6) -0.081(5)
C5 0.088(5) 0.093(5) 0.083(5) -0.061(5) 0.068(5) -0.060(5)
C6 0.130(8) 0.087(6) 0.142(9) -0.083(6) 0.110(8) -0.065(6)
C7 0.103(6) 0.079(5) 0.118(7) -0.065(5) 0.084(6) -0.062(5)
O4 0.048(2) 0.0284(17) 0.063(3) -0.0164(17) 0.005(2) -0.0168(17)
C9 0.044(3) 0.028(2) 0.051(3) -0.018(2) 0.008(2) -0.016(2)
O5 0.046(2) 0.0310(18) 0.073(3) -0.0158(19) -0.001(2) -0.0170(17)
C10 0.044(3) 0.032(3) 0.064(4) -0.018(3) 0.006(3) -0.015(2)
C11 0.046(3) 0.034(3) 0.088(5) -0.021(3) 0.006(3) -0.016(3)
C12 0.063(4) 0.035(3) 0.107(6) -0.026(4) 0.006(4) -0.022(3)
C13 0.065(4) 0.028(3) 0.085(5) -0.019(3) 0.003(4) -0.014(3)
C14 0.070(5) 0.038(3) 0.126(8) -0.015(4) -0.026(5) -0.019(3)
C15 0.065(5) 0.038(3) 0.109(7) -0.019(4) -0.012(4) -0.020(3)
O6 0.063(3) 0.076(3) 0.044(2) -0.033(2) 0.0124(19) -0.052(2)
C17 0.039(3) 0.056(3) 0.043(3) -0.030(3) 0.008(2) -0.030(2)
O7 0.076(3) 0.087(3) 0.049(2) -0.040(2) 0.019(2) -0.061(3)
C18 0.061(4) 0.073(4) 0.046(3) -0.034(3) 0.012(3) -0.045(3)
C19 0.086(5) 0.093(5) 0.044(3) -0.032(3) 0.011(3) -0.069(4)
C20 0.102(6) 0.122(7) 0.060(4) -0.050(5) 0.019(4) -0.090(6)
C21 0.081(5) 0.118(6) 0.068(5) -0.058(5) 0.013(4) -0.070(5)
C22 0.135(8) 0.195(10) 0.063(5) -0.082(6) 0.039(5) -0.133(8)
C23 0.118(7) 0.155(8) 0.069(5) -0.070(6) 0.039(5) -0.111(7)
O8 0.057(3) 0.079(3) 0.066(3) -0.053(3) 0.008(2) -0.035(2)
C25 0.060(4) 0.056(3) 0.040(3) -0.029(3) 0.007(3) -0.037(3)
O9 0.054(2) 0.082(3) 0.067(3) -0.054(3) 0.013(2) -0.040(2)
C26 0.061(4) 0.069(4) 0.058(4) -0.041(3) 0.006(3) -0.038(3)
C27 0.072(5) 0.121(7) 0.106(7) -0.087(6) 0.003(5) -0.042(5)
C28 0.082(6) 0.130(8) 0.111(7) -0.096(7) 0.015(5) -0.052(6)
C29 0.084(5) 0.087(5) 0.070(5) -0.051(4) 0.006(4) -0.050(4)
C30 0.069(5) 0.164(10) 0.136(9) -0.110(8) 0.008(6) -0.056(6)
C31 0.072(5) 0.145(8) 0.122(8) -0.104(7) 0.014(5) -0.056(6)
O10 0.066(3) 0.0312(19) 0.057(3) -0.0196(18) 0.012(2) -0.0173(19)
C33 0.045(3) 0.031(2) 0.048(3) -0.012(2) 0.011(3) -0.017(2)
O11 0.071(3) 0.0318(19) 0.045(2) -0.0149(17) 0.004(2) -0.0128(19)
C34 0.055(4) 0.029(3) 0.058(4) -0.014(3) 0.011(3) -0.013(2)
C35 0.104(6) 0.039(3) 0.060(5) -0.019(3) 0.004(4) -0.011(4)
C36 0.109(7) 0.037(3) 0.059(5) -0.013(3) -0.002(4) -0.012(4)
C37 0.071(5) 0.034(3) 0.072(5) -0.014(3) 0.013(4) -0.017(3)
C38 0.132(9) 0.045(4) 0.110(8) -0.042(5) 0.007(7) -0.014(5)
C39 0.113(7) 0.037(3) 0.071(5) -0.020(3) -0.002(5) -0.013(4)
O12 0.045(2) 0.079(3) 0.054(3) -0.040(2) 0.031(2) -0.031(2)
C41 0.048(3) 0.070(4) 0.060(4) -0.046(3) 0.030(3) -0.038(3)
O13 0.057(3) 0.078(3) 0.051(2) -0.037(2) 0.033(2) -0.039(2)
C42 0.058(4) 0.081(4) 0.067(4) -0.052(4) 0.043(3) -0.047(3)
C43 0.063(5) 0.126(7) 0.071(5) -0.053(5) 0.040(4) -0.044(5)
C44 0.059(5) 0.132(8) 0.082(6) -0.066(6) 0.045(4) -0.042(5)
C45 0.070(5) 0.107(6) 0.086(5) -0.071(5) 0.057(4) -0.058(5)
C46 0.098(7) 0.152(10) 0.075(6) -0.059(6) 0.058(6) -0.060(7)
C47 0.070(5) 0.119(7) 0.074(5) -0.046(5) 0.048(5) -0.038(5)
Zn5 0.0311(3) 0.0312(3) 0.0306(3) -0.0177(2) 0.0101(2) -0.0184(2)
Zn6 0.0352(3) 0.0339(3) 0.0350(3) -0.0217(2) 0.0121(2) -0.0201(2)
Zn7 0.0351(3) 0.0330(3) 0.0295(3) -0.0166(2) 0.0100(2) -0.0197(2)
Zn8 0.0297(3) 0.0341(3) 0.0350(3) -0.0195(2) 0.0103(2) -0.0179(2)
O14 0.0282(15) 0.0273(14) 0.0275(15) -0.0166(12) 0.0093(12) -0.0156(12)
O15 0.061(3) 0.076(3) 0.065(3) -0.053(2) 0.044(2) -0.051(2)
C49 0.040(3) 0.054(3) 0.051(3) -0.036(3) 0.023(2) -0.028(2)
O16 0.081(3) 0.092(3) 0.071(3) -0.063(3) 0.054(3) -0.064(3)
C50 0.056(3) 0.071(4) 0.060(4) -0.046(3) 0.036(3) -0.042(3)
C51 0.085(5) 0.091(5) 0.093(5) -0.074(5) 0.066(5) -0.066(4)
C52 0.097(6) 0.110(6) 0.103(6) -0.082(5) 0.078(5) -0.083(5)
C53 0.079(5) 0.123(7) 0.090(6) -0.080(5) 0.065(5) -0.072(5)
C54 0.139(9) 0.199(11) 0.134(8) -0.145(9) 0.113(8) -0.136(9)
C55 0.116(7) 0.155(8) 0.118(7) -0.113(7) 0.094(6) -0.108(7)
O17 0.066(3) 0.061(2) 0.042(2) -0.0284(19) 0.0062(19) -0.044(2)
C57 0.045(3) 0.050(3) 0.045(3) -0.031(3) 0.009(2) -0.028(2)
O18 0.072(3) 0.062(3) 0.046(2) -0.024(2) 0.002(2) -0.047(2)
C58 0.060(4) 0.062(4) 0.049(3) -0.029(3) 0.005(3) -0.041(3)
C59 0.089(5) 0.078(4) 0.047(3) -0.029(3) 0.007(3) -0.060(4)
C60 0.105(6) 0.094(5) 0.065(4) -0.042(4) 0.009(4) -0.077(5)
C61 0.093(6) 0.091(5) 0.064(5) -0.043(4) 0.000(4) -0.059(5)
C62 0.128(8) 0.084(5) 0.068(5) -0.019(4) -0.038(5) -0.063(6)
C63 0.107(7) 0.080(5) 0.070(5) -0.031(4) -0.012(5) -0.058(5)
O19 0.042(2) 0.0298(18) 0.061(3) -0.0159(17) 0.0121(19) -0.0153(16)
C65 0.046(3) 0.030(2) 0.042(3) -0.015(2) 0.010(2) -0.017(2)
O20 0.047(2) 0.0339(19) 0.078(3) -0.023(2) 0.019(2) -0.0182(18)
C66 0.047(3) 0.031(3) 0.058(4) -0.015(2) 0.011(3) -0.014(2)
C67 0.046(3) 0.036(3) 0.079(5) -0.018(3) 0.013(3) -0.018(3)
C68 0.059(4) 0.035(3) 0.098(6) -0.017(3) 0.021(4) -0.021(3)
C69 0.068(5) 0.029(3) 0.077(5) -0.011(3) 0.012(4) -0.012(3)
C70 0.063(5) 0.039(4) 0.137(8) -0.023(4) 0.045(5) -0.014(3)
C71 0.073(5) 0.039(3) 0.112(7) -0.026(4) 0.041(5) -0.024(3)
O21 0.068(3) 0.0291(19) 0.059(3) -0.0213(19) 0.011(2) -0.0121(19)
C73 0.046(3) 0.030(2) 0.055(4) -0.019(2) 0.005(3) -0.015(2)
O22 0.069(3) 0.0293(18) 0.052(2) -0.0165(18) 0.007(2) -0.0146(19)
C74 0.058(4) 0.029(3) 0.067(4) -0.020(3) 0.006(3) -0.015(3)
C75 0.116(7) 0.041(4) 0.069(5) -0.028(3) 0.006(5) -0.013(4)
C76 0.117(7) 0.035(3) 0.075(5) -0.027(4) 0.011(5) -0.010(4)
C77 0.068(5) 0.037(3) 0.094(6) -0.033(4) 0.006(4) -0.015(3)
C78 0.147(10) 0.043(4) 0.072(6) -0.011(4) 0.010(6) -0.022(5)
C79 0.132(8) 0.040(4) 0.062(5) -0.021(3) 0.019(5) -0.017(4)
O23 0.057(3) 0.076(3) 0.067(3) -0.050(2) 0.010(2) -0.039(2)
C81 0.046(3) 0.071(4) 0.044(3) -0.035(3) 0.012(3) -0.038(3)
O24 0.049(2) 0.077(3) 0.066(3) -0.049(3) 0.003(2) -0.030(2)
C82 0.056(4) 0.079(4) 0.059(4) -0.044(3) 0.009(3) -0.042(3)
C83 0.066(5) 0.128(7) 0.106(7) -0.090(6) 0.012(5) -0.049(5)
C84 0.059(5) 0.134(8) 0.118(7) -0.094(7) 0.002(5) -0.043(5)
C85 0.072(5) 0.111(6) 0.067(5) -0.056(5) 0.012(4) -0.061(5)
C86 0.098(7) 0.134(8) 0.137(9) -0.106(8) 0.008(6) -0.056(7)
C87 0.075(5) 0.128(8) 0.130(8) -0.102(7) -0.002(5) -0.040(5)
O25 0.054(3) 0.079(3) 0.049(2) -0.036(2) 0.031(2) -0.034(2)
C89 0.059(4) 0.056(3) 0.049(3) -0.034(3) 0.035(3) -0.036(3)
O26 0.054(3) 0.076(3) 0.053(3) -0.037(2) 0.030(2) -0.037(2)
C90 0.065(4) 0.071(4) 0.060(4) -0.042(3) 0.043(3) -0.042(3)
C91 0.066(5) 0.127(7) 0.062(5) -0.051(5) 0.039(4) -0.046(5)
C92 0.084(6) 0.132(8) 0.065(5) -0.057(5) 0.053(5) -0.056(6)
C93 0.087(6) 0.092(5) 0.070(5) -0.054(4) 0.058(4) -0.055(5)
C94 0.076(6) 0.159(10) 0.088(7) -0.070(7) 0.058(5) -0.056(6)
C95 0.065(5) 0.140(8) 0.078(6) -0.062(6) 0.049(4) -0.052(5)

loop_
_atom_type_symbol
_atom_type_description
_atom_type_scat_dispersion_real
_atom_type_scat_dispersion_imag
_atom_type_scat_source
C C 0.0033 0.0016 'International Tables Vol C Tables 4.2.6.8 and 6.1.1.4'
H H 0.0000 0.0000 'International Tables Vol C Tables 4.2.6.8 and 6.1.1.4'
N N 0.0061 0.0033 'International Tables Vol C Tables 4.2.6.8 and 6.1.1.4'
O O 0.0106 0.0060 'International Tables Vol C Tables 4.2.6.8 and 6.1.1.4'
Zn Zn 0.2839 1.4301 'International Tables Vol C Tables 4.2.6.8 and 6.1.1.4'

loop_
_geom_angle_atom_site_label_1
_geom_angle_atom_site_label_2
_geom_angle_atom_site_label_3
_geom_angle
_geom_angle_site_symmetry_1
_geom_angle_site_symmetry_3
O2 Zn1 O4 108.06(19) . .
O2 Zn1 O6 108.3(2) . .
O4 Zn1 O6 108.02(19) . .
O2 Zn1 O1 110.72(15) . .
O4 Zn1 O1 110.86(16) . .
O6 Zn1 O1 110.77(15) . .
O2 Zn1 Zn4 127.18(12) . .
O4 Zn1 Zn4 121.06(14) . .
O6 Zn1 Zn4 75.20(13) . .
O1 Zn1 Zn4 35.71(9) . .
O2 Zn1 Zn2 75.08(12) . .
O4 Zn1 Zn2 127.17(13) . .
O6 Zn1 Zn2 121.16(13) . .
O1 Zn1 Zn2 35.78(9) . .
Zn4 Zn1 Zn2 60.846(18) . .
O2 Zn1 Zn3 120.92(14) . .
O4 Zn1 Zn3 75.11(13) . .
O6 Zn1 Zn3 127.19(13) . .
O1 Zn1 Zn3 35.89(9) . .
Zn4 Zn1 Zn3 60.88(2) . .
Zn2 Zn1 Zn3 60.868(18) . .
O8 Zn2 O10 109.0(2) . .
O8 Zn2 O1 111.56(16) . .
O10 Zn2 O1 109.07(16) . .
O8 Zn2 O3 108.9(2) . .
O10 Zn2 O3 106.5(2) . .
O1 Zn2 O3 111.76(16) . .
O8 Zn2 Zn1 122.77(14) . .
O10 Zn2 Zn1 124.39(14) . .
O1 Zn2 Zn1 35.54(9) . .
O3 Zn2 Zn1 76.36(13) . .
O12 Zn3 O9 109.0(2) . .
O12 Zn3 O1 111.56(16) . .
O9 Zn3 O1 109.16(16) . .
O12 Zn3 O5 108.5(2) . .
O9 Zn3 O5 106.4(2) . .
O1 Zn3 O5 112.00(16) . .
O12 Zn3 Zn1 122.79(15) . .
O9 Zn3 Zn1 124.36(14) . .
O1 Zn3 Zn1 35.56(9) . .
O5 Zn3 Zn1 76.56(13) . .
O13 Zn4 O11 109.0(2) . .
O13 Zn4 O1 109.24(16) . .
O11 Zn4 O1 111.64(16) . .
O13 Zn4 O7 106.3(2) . .
O11 Zn4 O7 108.5(2) . .
O1 Zn4 O7 111.97(16) . .
O13 Zn4 Zn1 124.32(14) . .
O11 Zn4 Zn1 122.92(15) . .
O1 Zn4 Zn1 35.53(9) . .
O7 Zn4 Zn1 76.57(13) . .
Zn1 O1 Zn4 108.76(14) . .
Zn1 O1 Zn2 108.67(15) . .
Zn4 O1 Zn2 110.36(14) . .
Zn1 O1 Zn3 108.54(13) . .
Zn4 O1 Zn3 110.30(15) . .
Zn2 O1 Zn3 110.16(15) . .
C1 O2 Zn1 131.5(4) . .
O2 C1 O3 125.8(5) . .
O2 C1 C2 116.8(5) . .
O3 C1 C2 117.4(5) . .
C1 O3 Zn2 128.8(4) . .
C7 C2 C3 119.5(6) . .
C7 C2 C1 120.7(6) . .
C3 C2 C1 119.8(5) . .
C4 C3 C2 121.8(6) . .
C3 C4 C5 119.5(7) . .
C3 C4 C8 117.8(8) . .
C5 C4 C8 122.6(8) . .
C4 C5 C6 118.5(6) . .
C4 C5 C93 122.3(7) . .
C6 C5 C93 119.2(7) . .
C7 C6 C5 120.8(7) . .
C2 C7 C6 119.6(7) . .
C4 C8 N1 104.6(13) . .
C9 O4 Zn1 131.4(4) . .
O4 C9 O5 126.5(5) . .
O4 C9 C10 116.5(5) . .
O5 C9 C10 117.0(5) . .
C9 O5 Zn3 128.1(4) . .
C11 C10 C15 119.7(6) . .
C11 C10 C9 119.7(5) . .
C15 C10 C9 120.6(6) . .
C10 C11 C12 121.7(6) . .
C13 C12 C11 119.1(7) . .
C13 C12 C16 123.0(8) . .
C11 C12 C16 117.8(8) . .
C12 C13 C14 119.0(6) . .
C12 C13 C77 122.2(7) . .
C14 C13 C77 118.8(7) . .
C15 C14 C13 121.2(7) . .
C14 C15 C10 119.1(7) . .
C12 C16 N2 102.0(13) . .
C17 O6 Zn1 131.4(4) . .
O6 C17 O7 126.4(5) . .
O6 C17 C18 116.7(5) . .
O7 C17 C18 116.8(5) . .
C17 O7 Zn4 128.1(4) . .
C19 C18 C23 119.3(6) . .
C19 C18 C17 119.6(6) . .
C23 C18 C17 121.0(6) . .
C18 C19 C20 122.0(7) . .
C21 C20 C19 119.0(7) . .
C21 C20 C24 124.1(8) . .
C19 C20 C24 116.8(9) . .
C20 C21 C22 119.2(6) . .
C20 C21 C85 122.3(7) . .
C22 C21 C85 118.4(7) . .
C21 C22 C23 120.9(8) . .
C18 C23 C22 119.2(8) . .
C20 C24 N3 105.3(13) . .
C25 O8 Zn2 129.4(4) . .
O8 C25 O9 126.8(5) . .
O8 C25 C26 116.8(6) . .
O9 C25 C26 116.4(6) . .
C25 O9 Zn3 131.9(4) . .
C27 C26 C31 118.5(7) . .
C27 C26 C25 122.3(7) . .
C31 C26 C25 119.2(7) . .
C26 C27 C28 123.5(9) . .
C27 C28 C29 118.8(8) . .
C27 C28 C32 118.7(11) . .
C29 C28 C32 122.5(9) . .
C30 C29 C28 118.6(7) . .
C30 C29 C61 117.4(8) . 2_665
C28 C29 C61 123.8(8) . 2_665
C29 C30 C31 121.9(9) . .
C26 C31 C30 118.7(9) . .
C28 C32 N8 97.4(15) . .
C33 O10 Zn2 131.8(4) . .
O11 C33 O10 126.9(5) . .
O11 C33 C34 117.1(6) . .
O10 C33 C34 115.9(6) . .
C33 O11 Zn4 129.1(4) . .
C35 C34 C39 119.5(6) . .
C35 C34 C33 120.7(6) . .
C39 C34 C33 119.7(6) . .
C34 C35 C36 121.7(8) . .
C37 C36 C35 119.2(8) . .
C37 C36 C40 122.1(8) . .
C35 C36 C40 118.7(9) . .
C38 C37 C36 118.2(7) . .
C38 C37 C69 118.3(8) . 2_756
C36 C37 C69 123.5(8) . 2_756
C37 C38 C39 122.9(9) . .
C34 C39 C38 118.5(8) . .
C36 C40 N17 98.6(13) . .
C41 O12 Zn3 129.2(4) . .
O12 C41 O13 126.6(6) . .
O12 C41 C42 116.9(6) . .
O13 C41 C42 116.5(6) . .
C41 O13 Zn4 132.1(4) . .
C43 C42 C47 118.6(7) . .
C43 C42 C41 121.9(7) . .
C47 C42 C41 119.4(7) . .
C42 C43 C44 122.7(8) . .
C45 C44 C43 119.6(8) . .
C45 C44 C48 119.5(9) . .
C43 C44 C48 120.3(10) . .
C46 C45 C44 118.3(7) . .
C46 C45 C53 117.7(8) . 2_666
C44 C45 C53 124.0(8) . 2_666
C45 C46 C47 121.9(9) . .
C42 C47 C46 118.9(8) . .
N14 C48 C44 98.8(18) . .
O15 Zn5 O19 108.07(19) . .
O15 Zn5 O17 108.4(2) . .
O19 Zn5 O17 108.05(19) . .
O15 Zn5 O14 110.77(15) . .
O19 Zn5 O14 110.82(15) . .
O17 Zn5 O14 110.68(15) . .
O15 Zn5 Zn6 75.13(12) . .
O19 Zn5 Zn6 121.08(14) . .
O17 Zn5 Zn6 127.15(12) . .
O14 Zn5 Zn6 35.77(9) . .
O15 Zn5 Zn7 121.08(13) . .
O19 Zn5 Zn7 127.20(13) . .
O17 Zn5 Zn7 75.04(12) . .
O14 Zn5 Zn7 35.79(9) . .
Zn6 Zn5 Zn7 60.839(18) . .
O15 Zn5 Zn8 127.11(13) . .
O19 Zn5 Zn8 75.12(13) . .
O17 Zn5 Zn8 120.92(14) . .
O14 Zn5 Zn8 35.84(9) . .
Zn6 Zn5 Zn8 60.870(18) . .
Zn7 Zn5 Zn8 60.91(2) . .
O21 Zn6 O14 111.48(16) . .
O21 Zn6 O23 109.0(2) . .
O14 Zn6 O23 109.13(16) . .
O21 Zn6 O16 108.6(2) . .
O14 Zn6 O16 112.03(16) . .
O23 Zn6 O16 106.5(2) . .
O21 Zn6 Zn5 122.71(15) . .
O14 Zn6 Zn5 35.62(9) . .
O23 Zn6 Zn5 124.44(14) . .
O16 Zn6 Zn5 76.54(13) . .
O25 Zn7 O22 109.0(2) . .
O25 Zn7 O14 111.35(16) . .
O22 Zn7 O14 109.17(16) . .
O25 Zn7 O18 109.1(2) . .
O22 Zn7 O18 106.2(2) . .
O14 Zn7 O18 111.88(16) . .
O25 Zn7 Zn5 122.85(14) . .
O22 Zn7 Zn5 124.30(15) . .
O14 Zn7 Zn5 35.63(9) . .
O18 Zn7 Zn5 76.40(13) . .
O24 Zn8 O26 109.1(2) . .
O24 Zn8 O14 111.50(16) . .
O26 Zn8 O14 108.99(16) . .
O24 Zn8 O20 108.8(2) . .
O26 Zn8 O20 106.4(2) . .
O14 Zn8 O20 111.92(16) . .
O24 Zn8 Zn5 122.82(15) . .
O26 Zn8 Zn5 124.22(15) . .
O14 Zn8 Zn5 35.62(9) . .
O20 Zn8 Zn5 76.44(13) . .
Zn5 O14 Zn6 108.61(15) . .
Zn5 O14 Zn7 108.59(15) . .
Zn6 O14 Zn7 110.32(14) . .
Zn5 O14 Zn8 108.54(13) . .
Zn6 O14 Zn8 110.32(15) . .
Zn7 O14 Zn8 110.40(15) . .
C49 O15 Zn5 131.8(4) . .
O15 C49 O16 126.0(5) . .
O15 C49 C50 117.0(5) . .
O16 C49 C50 117.0(5) . .
C49 O16 Zn6 128.2(4) . .
C51 C50 C55 118.5(6) . .
C51 C50 C49 120.0(6) . .
C55 C50 C49 121.4(6) . .
C52 C51 C50 122.4(7) . .
C51 C52 C53 119.1(7) . .
C51 C52 C56 116.7(9) . .
C53 C52 C56 124.0(9) . .
C54 C53 C52 118.4(6) . .
C54 C53 C45 119.2(7) . 2_666
C52 C53 C45 122.3(7) . 2_666
C55 C54 C53 121.0(8) . .
C54 C55 C50 120.3(8) . .
C52 C56 N7 106.9(14) . .
C57 O17 Zn5 131.7(4) . .
O17 C57 O18 125.5(5) . .
O17 C57 C58 116.9(5) . .
O18 C57 C58 117.5(5) . .
C57 O18 Zn7 128.7(4) . .
C59 C58 C63 118.7(6) . .
C59 C58 C57 120.3(6) . .
C63 C58 C57 121.0(6) . .
C58 C59 C60 122.7(7) . .
C59 C60 C61 118.8(7) . .
C59 C60 C64 119.0(8) . .
C61 C60 C64 122.0(8) . .
C60 C61 C62 118.7(6) . .
C60 C61 C29 122.0(7) . 2_665
C62 C61 C29 119.3(7) . 2_665
C63 C62 C61 120.9(7) . .
C62 C63 C58 119.9(8) . .
C60 C64 N5 102.3(13) . .
C65 O19 Zn5 131.3(4) . .
O19 C65 O20 126.6(5) . .
O19 C65 C66 116.7(5) . .
O20 C65 C66 116.7(5) . .
C65 O20 Zn8 128.1(4) . .
C67 C66 C71 118.8(6) . .
C67 C66 C65 119.9(6) . .
C71 C66 C65 121.2(6) . .
C66 C67 C68 121.8(6) . .
C69 C68 C67 119.2(7) . .
C69 C68 C72 123.9(8) . .
C67 C68 C72 116.7(8) . .
C68 C69 C70 119.4(6) . .
C68 C69 C37 122.2(7) . 2_756
C70 C69 C37 118.4(7) . 2_756
C71 C70 C69 120.2(7) . .
C70 C71 C66 120.2(7) . .
C68 C72 N6 103.1(13) . .
C73 O21 Zn6 129.2(4) . .
O21 C73 O22 127.0(5) . .
O21 C73 C74 116.8(6) . .
O22 C73 C74 116.1(6) . .
C73 O22 Zn7 131.9(4) . .
C75 C74 C79 118.0(6) 2_675 .
C75 C74 C73 122.1(7) 2_675 .
C79 C74 C73 119.9(7) . .
C74 C75 C76 123.6(8) 2_675 .
C77 C76 C75 118.8(8) . .
C77 C76 C80 119.9(9) . .
C75 C76 C80 120.9(10) . .
C78 C77 C76 117.8(7) . .
C78 C77 C13 118.1(8) . .
C76 C77 C13 124.0(8) . .
C77 C78 C79 122.9(9) . 2_675
C74 C79 C78 118.8(8) . 2_675
N15 C80 C76 100.2(16) . .
C81 O23 Zn6 131.9(4) . .
O24 C81 O23 126.4(5) . .
O24 C81 C82 117.2(6) . .
O23 C81 C82 116.4(6) . .
C81 O24 Zn8 129.6(4) . .
C83 C82 C87 118.7(7) . 2_766
C83 C82 C81 121.9(6) . .
C87 C82 C81 119.3(6) 2_766 .
C82 C83 C84 123.0(8) . 2_766
C85 C84 C83 118.9(8) . 2_766
C85 C84 C88 120.1(10) . .
C83 C84 C88 120.5(11) 2_766 .
C86 C85 C84 118.0(7) . .
C86 C85 C21 118.0(8) . .
C84 C85 C21 123.9(8) . .
C85 C86 C87 122.3(9) . .
C82 C87 C86 118.9(8) 2_766 .
N9 C88 C84 98.0(19) . .
C89 O25 Zn7 129.5(4) . .
O25 C89 O26 126.9(5) . .
O25 C89 C90 117.2(6) . .
O26 C89 C90 115.9(6) . .
C89 O26 Zn8 132.0(4) . .
C95 C90 C91 119.6(7) 2_765 .
C95 C90 C89 119.5(7) 2_765 .
C91 C90 C89 120.9(7) . .
C90 C91 C92 121.2(8) . 2_765
C93 C92 C91 119.5(8) . 2_765
C93 C92 C96 122.1(9) . .
C91 C92 C96 118.4(11) 2_765 .
C94 C93 C92 118.0(7) . .
C94 C93 C5 118.9(9) . .
C92 C93 C5 122.9(8) . .
C93 C94 C95 123.5(9) . .
C90 C95 C94 118.1(9) 2_765 .
N10 C96 C92 102.9(17) . .
C88 N9 N12 145(3) . .
C96 N10 N11 136(3) . .
C80 N15 N16 145(3) . .
C48 N14 N13 143(3) . .

loop_
_geom_bond_atom_site_label_1
_geom_bond_atom_site_label_2
_geom_bond_distance
_geom_bond_site_symmetry_2
Zn1 O2 1.928(4) .
Zn1 O4 1.930(4) .
Zn1 O6 1.932(4) .
Zn1 O1 1.933(3) .
Zn1 Zn4 3.1500(8) .
Zn1 Zn2 3.1508(7) .
Zn1 Zn3 3.1514(8) .
Zn2 O8 1.938(4) .
Zn2 O10 1.939(4) .
Zn2 O1 1.945(3) .
Zn2 O3 1.948(4) .
Zn3 O12 1.938(4) .
Zn3 O9 1.945(4) .
Zn3 O1 1.949(3) .
Zn3 O5 1.951(4) .
Zn4 O13 1.934(4) .
Zn4 O11 1.940(4) .
Zn4 O1 1.942(3) .
Zn4 O7 1.952(4) .
O2 C1 1.246(7) .
C1 O3 1.250(7) .
C1 C2 1.501(8) .
C2 C7 1.368(9) .
C2 C3 1.380(9) .
C3 C4 1.380(9) .
C4 C5 1.380(10) .
C4 C8 1.584(16) .
C5 C6 1.409(11) .
C5 C93 1.496(9) .
C6 C7 1.391(10) .
C8 N1 1.69(3) .
O4 C9 1.238(7) .
C9 O5 1.257(7) .
C9 C10 1.514(7) .
C10 C11 1.359(9) .
C10 C15 1.388(9) .
C11 C12 1.395(8) .
C12 C13 1.374(10) .
C12 C16 1.601(16) .
C13 C14 1.395(11) .
C13 C77 1.507(8) .
C14 C15 1.378(9) .
C16 N2 1.62(2) .
O6 C17 1.236(7) .
C17 O7 1.259(7) .
C17 C18 1.499(7) .
C18 C19 1.372(9) .
C18 C23 1.386(10) .
C19 C20 1.391(9) .
C20 C21 1.383(11) .
C20 C24 1.588(17) .
C21 C22 1.393(12) .
C21 C85 1.500(9) .
C22 C23 1.399(10) .
C24 N3 1.70(3) .
O8 C25 1.245(7) .
C25 O9 1.246(7) .
C25 C26 1.511(8) .
C26 C27 1.343(10) .
C26 C31 1.356(11) .
C27 C28 1.367(10) .
C28 C29 1.371(12) .
C28 C32 1.602(19) .
C29 C30 1.341(13) .
C29 C61 1.507(9) 2_665
C30 C31 1.410(11) .
C32 N8 1.78(3) .
O10 C33 1.258(7) .
C33 O11 1.239(7) .
C33 C34 1.517(7) .
C34 C35 1.346(10) .
C34 C39 1.362(11) .
C35 C36 1.392(9) .
C36 C37 1.372(12) .
C36 C40 1.607(17) .
C37 C38 1.347(13) .
C37 C69 1.505(8) 2_756
C38 C39 1.387(10) .
C40 N17 1.79(3) .
O12 C41 1.243(8) .
C41 O13 1.262(7) .
C41 C42 1.504(8) .
C42 C43 1.354(10) .
C42 C47 1.363(11) .
C43 C44 1.370(10) .
C44 C45 1.366(12) .
C44 C48 1.600(19) .
C45 C46 1.361(13) .
C45 C53 1.491(9) 2_666
C46 C47 1.398(11) .
C48 N14 1.45(3) .
Zn5 O15 1.927(4) .
Zn5 O19 1.929(4) .
Zn5 O17 1.930(4) .
Zn5 O14 1.936(3) .
Zn5 Zn6 3.1502(8) .
Zn5 Zn7 3.1503(8) .
Zn5 Zn8 3.1515(8) .
Zn6 O21 1.942(4) .
Zn6 O14 1.943(3) .
Zn6 O23 1.944(4) .
Zn6 O16 1.956(4) .
Zn7 O25 1.928(4) .
Zn7 O22 1.941(4) .
Zn7 O14 1.944(3) .
Zn7 O18 1.950(4) .
Zn8 O24 1.936(4) .
Zn8 O26 1.936(4) .
Zn8 O14 1.946(3) .
Zn8 O20 1.954(4) .
O15 C49 1.241(7) .
C49 O16 1.257(7) .
C49 C50 1.500(8) .
C50 C51 1.375(9) .
C50 C55 1.378(10) .
C51 C52 1.369(9) .
C52 C53 1.400(11) .
C52 C56 1.581(17) .
C53 C54 1.389(11) .
C53 C45 1.491(9) 2_666
C54 C55 1.376(10) .
C56 N7 1.60(3) .
O17 C57 1.240(7) .
C57 O18 1.257(7) .
C57 C58 1.501(7) .
C58 C59 1.363(9) .
C58 C63 1.385(9) .
C59 C60 1.372(9) .
C60 C61 1.392(11) .
C60 C64 1.579(15) .
C61 C62 1.396(11) .
C61 C29 1.507(9) 2_665
C62 C63 1.371(10) .
C64 N5 1.66(2) .
O19 C65 1.238(7) .
C65 O20 1.251(7) .
C65 C66 1.502(7) .
C66 C67 1.375(9) .
C66 C71 1.388(10) .
C67 C68 1.387(8) .
C68 C69 1.381(11) .
C68 C72 1.586(16) .
C69 C70 1.398(11) .
C69 C37 1.505(8) 2_756
C70 C71 1.386(9) .
C72 N6 1.66(3) .
O21 C73 1.239(7) .
C73 O22 1.251(7) .
C73 C74 1.513(7) .
C74 C75 1.340(10) 2_675
C74 C79 1.352(10) .
C75 C74 1.340(10) 2_675
C75 C76 1.366(9) .
C76 C77 1.366(12) .
C76 C80 1.574(18) .
C77 C78 1.340(13) .
C78 C79 1.390(10) 2_675
C79 C78 1.390(10) 2_675
C80 N15 1.50(3) .
O23 C81 1.258(7) .
C81 O24 1.243(7) .
C81 C82 1.504(8) .
C82 C83 1.341(10) .
C82 C87 1.351(10) 2_766
C83 C84 1.380(10) 2_766
C84 C85 1.371(12) .
C84 C83 1.380(10) 2_766
C84 C88 1.59(2) .
C85 C86 1.351(13) .
C86 C87 1.398(11) .
C87 C82 1.351(10) 2_766
C88 N9 1.47(3) .
O25 C89 1.244(8) .
C89 O26 1.247(7) .
C89 C90 1.525(8) .
C90 C95 1.344(11) 2_765
C90 C91 1.362(11) .
C91 C92 1.379(10) 2_765
C92 C93 1.373(12) .
C92 C91 1.379(10) 2_765
C92 C96 1.586(19) .
C93 C94 1.323(13) .
C94 C95 1.398(11) .
C95 C90 1.344(11) 2_765
C96 N10 1.52(3) .
N9 N12 1.85(4) .
N11 N10 1.83(4) .
N15 N16 1.71(4) .
N13 N14 1.80(4) .
